data_8106859
loop_
_publ_author_name
'Jianlong, Wang'
'Lizhen, Chen'

_publ_section_title
;
 The crystal structure of 1-(2-(4-chlorophenoxy)-4-chlorophenyl)ethanone,
 C14H10Cl2O2
;
_journal_issue 1
_journal_name_full 'Zeitschrift f\"ur Kristallographie - New Crystal Structures'
_journal_page_first 309
_journal_page_last 310
_journal_paper_doi 10.1515/ncrs-2015-0160
_journal_volume 231
_journal_year 2016
_chemical_formula_moiety 'C14 H10 Cl2 O2'
_chemical_formula_sum 'C14 H10 Cl2 O2'
_chemical_formula_weight 281.12
_chemical_melting_point 381.15
_chemical_name_systematic
;
 1-(2-(4-chlorophenoxy)-4-chlorophenyl)ethanone 
;
_space_group_crystal_system monoclinic
_space_group_IT_number 14
_space_group_name_Hall '-P 2ybc'
_space_group_name_H-M_alt 'P 1 21/c 1'
_atom_sites_solution_hydrogens geom
_atom_sites_solution_primary direct
_atom_sites_solution_secondary difmap
_cell_angle_alpha 90
_cell_angle_beta 117.14(6)
_cell_angle_gamma 90
_cell_formula_units_Z 4
_cell_length_a 13.448(7)
_cell_length_b 7.6635(5)
_cell_length_c 13.638(6)
_cell_measurement_reflns_used 2268
_cell_measurement_temperature 104.8
_cell_measurement_theta_max 29.4320
_cell_measurement_theta_min 3.0297
_cell_volume 1250.8(11)
_computing_cell_refinement CrysAlis^Pro^
_computing_data_collection CrysAlis^Pro^
_computing_data_reduction CrysAlis^Pro^
_computing_molecular_graphics OLEX2
_computing_publication_material OLEX2
_computing_structure_refinement SHELXL-97
_computing_structure_solution SHELXS-2007
_diffrn_ambient_temperature 104.8
_diffrn_detector_area_resol_mean 16.0971
_diffrn_measured_fraction_theta_full 0.997
_diffrn_measured_fraction_theta_max 0.997
_diffrn_measurement_device_type 'Xcalibur, Eos, Gemini'
_diffrn_measurement_method '\w scans'
_diffrn_radiation_type 'Mo K\a'
_diffrn_radiation_wavelength 0.7107
_diffrn_reflns_av_R_equivalents 0.0274
_diffrn_reflns_av_unetI/netI 0.0367
_diffrn_reflns_Laue_measured_fraction_full 0.997
_diffrn_reflns_Laue_measured_fraction_max 0.997
_diffrn_reflns_limit_h_max 12
_diffrn_reflns_limit_h_min -16
_diffrn_reflns_limit_k_max 9
_diffrn_reflns_limit_k_min -9
_diffrn_reflns_limit_l_max 16
_diffrn_reflns_limit_l_min -12
_diffrn_reflns_number 6320
_diffrn_reflns_point_group_measured_fraction_full 0.997
_diffrn_reflns_point_group_measured_fraction_max 0.997
_diffrn_reflns_theta_full 25.99
_diffrn_reflns_theta_max 25.99
_diffrn_reflns_theta_min 3.16
_diffrn_source '(Mo) X-ray Source'
_exptl_absorpt_coefficient_mu 0.508
_exptl_absorpt_correction_T_max 1.00000
_exptl_absorpt_correction_T_min 0.90829
_exptl_absorpt_correction_type multi-scan
_exptl_absorpt_process_details
; 
CrysAlisPro, Agilent Technologies,Version 1.171.35.11 
Empirical absorption correction using spherical harmonics,
implemented in SCALE3 ABSPACK scaling algorithm.

;
_exptl_crystal_colour colorless
_exptl_crystal_density_diffrn 1.493
_exptl_crystal_description block
_exptl_crystal_F_000 576
_exptl_crystal_size_max 0.40
_exptl_crystal_size_mid 0.40
_exptl_crystal_size_min 0.07
_refine_diff_density_max 0.271
_refine_diff_density_min -0.279
_refine_diff_density_rms 0.054
_refine_ls_extinction_method none
_refine_ls_goodness_of_fit_ref 1.048
_refine_ls_hydrogen_treatment mixed
_refine_ls_matrix_type full
_refine_ls_number_parameters 164
_refine_ls_number_reflns 2454
_refine_ls_number_restraints 0
_refine_ls_restrained_S_all 1.048
_refine_ls_R_factor_all 0.0384
_refine_ls_R_factor_gt 0.0318
_refine_ls_shift/su_max 0.000
_refine_ls_shift/su_mean 0.000
_refine_ls_structure_factor_coef Fsqd
_refine_ls_weighting_details
;
w=1/[\s^2^(Fo^2^)+(0.0310P)^2^+0.4690P]
 where P=(Fo^2^+2Fc^2^)/3
;
_refine_ls_weighting_scheme calc
_refine_ls_wR_factor_gt 0.0738
_refine_ls_wR_factor_ref 0.0771
_reflns_number_gt 2118
_reflns_number_total 2454
_reflns_threshold_expression 'I > 2\s(I)'
_cod_data_source_file suppl_ncrs-2015-0160_suppl.cif
_cod_data_source_block exp_01
_cod_original_cell_volume 1250.7(9)
_cod_database_code 8106859
_shelx_space_group_comment
;
The symmetry employed for this shelxl refinement is uniquely defined
by the following loop, which should always be used as a source of
symmetry information in preference to the above space-group names.
They are only intended as comments.
;

loop_
_space_group_symop_operation_xyz
'x, y, z'
'-x, y+1/2, -z+1/2'
'-x, -y, -z'
'x, -y-1/2, z-1/2'

loop_
_atom_site_label
_atom_site_type_symbol
_atom_site_fract_x
_atom_site_fract_y
_atom_site_fract_z
_atom_site_U_iso_or_equiv
_atom_site_adp_type
_atom_site_occupancy
_atom_site_symmetry_multiplicity
_atom_site_calc_flag
_atom_site_refinement_flags
_atom_site_disorder_assembly
_atom_site_disorder_group
Cl1 Cl 0.36616(4) 0.36565(6) 0.33156(3) 0.02179(13) Uani 1 1 d . . .
Cl2 Cl -0.13584(4) -0.25297(6) -0.06849(4) 0.02747(14) Uani 1 1 d . . .
O1 O 0.39848(10) -0.18768(16) 0.72094(9) 0.0197(3) Uani 1 1 d . . .
O2 O 0.19190(10) -0.18779(17) 0.39716(9) 0.0223(3) Uani 1 1 d . . .
C1 C 0.35971(14) 0.1983(2) 0.41511(14) 0.0167(4) Uani 1 1 d . . .
C5 C 0.43105(14) 0.0622(2) 0.58990(14) 0.0162(4) Uani 1 1 d . . .
H5 H 0.4812 0.0601 0.6645 0.019 Uiso 1 1 calc R . .
C12 C -0.06845(15) -0.1488(2) 0.14145(14) 0.0188(4) Uani 1 1 d . . .
H12 H -0.1413 -0.1099 0.1176 0.023 Uiso 1 1 calc R . .
C6 C 0.43624(15) 0.1978(2) 0.52568(14) 0.0170(4) Uani 1 1 d . . .
H6 H 0.4893 0.2858 0.5557 0.020 Uiso 1 1 calc R . .
C13 C 0.36088(14) -0.2173(2) 0.62273(14) 0.0155(4) Uani 1 1 d . . .
C11 C 0.00967(15) -0.1321(2) 0.25106(14) 0.0194(4) Uani 1 1 d . . .
H11 H -0.0101 -0.0807 0.3015 0.023 Uiso 1 1 calc R . .
C2 C 0.27806(14) 0.0721(2) 0.36853(14) 0.0171(4) Uani 1 1 d . . .
H2 H 0.2265 0.0774 0.2944 0.021 Uiso 1 1 calc R . .
C14 C 0.32677(16) -0.3991(2) 0.57921(15) 0.0225(4) Uani 1 1 d . . .
H14A H 0.3678 -0.4818 0.6363 0.034 Uiso 1 1 calc R . .
H14B H 0.3425 -0.4178 0.5181 0.034 Uiso 1 1 calc R . .
H14C H 0.2482 -0.4138 0.5554 0.034 Uiso 1 1 calc R . .
C4 C 0.35293(14) -0.0715(2) 0.54625(13) 0.0146(4) Uani 1 1 d . . .
C10 C 0.11705(14) -0.1923(2) 0.28469(14) 0.0173(4) Uani 1 1 d . . .
C3 C 0.27473(14) -0.0626(2) 0.43501(13) 0.0161(4) Uani 1 1 d . . .
C7 C -0.03641(15) -0.2244(2) 0.06805(14) 0.0174(4) Uani 1 1 d . . .
C9 C 0.14947(15) -0.2668(2) 0.21163(15) 0.0203(4) Uani 1 1 d . . .
H9 H 0.2224 -0.3059 0.2358 0.024 Uiso 1 1 calc R . .
C8 C 0.07203(15) -0.2825(2) 0.10195(15) 0.0209(4) Uani 1 1 d . . .
H8 H 0.0925 -0.3315 0.0514 0.025 Uiso 1 1 calc R . .

loop_
_atom_site_aniso_label
_atom_site_aniso_U_11
_atom_site_aniso_U_22
_atom_site_aniso_U_33
_atom_site_aniso_U_23
_atom_site_aniso_U_13
_atom_site_aniso_U_12
Cl1 0.0247(2) 0.0192(2) 0.0195(2) 0.00411(17) 0.00832(19) -0.00267(18)
Cl2 0.0286(3) 0.0291(3) 0.0138(2) -0.00321(18) 0.00017(19) 0.0032(2)
O1 0.0219(7) 0.0216(6) 0.0127(6) 0.0005(5) 0.0054(5) 0.0025(6)
O2 0.0178(7) 0.0271(7) 0.0129(6) 0.0037(5) -0.0010(5) -0.0094(6)
C1 0.0190(9) 0.0147(8) 0.0186(9) 0.0023(7) 0.0105(8) 0.0027(7)
C5 0.0160(9) 0.0180(9) 0.0124(8) -0.0028(7) 0.0045(7) 0.0014(7)
C12 0.0150(9) 0.0193(9) 0.0188(9) 0.0009(7) 0.0048(7) 0.0021(7)
C6 0.0164(9) 0.0141(8) 0.0191(9) -0.0039(7) 0.0069(7) -0.0011(7)
C13 0.0111(8) 0.0199(9) 0.0144(9) 0.0011(7) 0.0049(7) 0.0032(7)
C11 0.0223(10) 0.0193(9) 0.0164(9) -0.0008(7) 0.0086(8) 0.0006(8)
C2 0.0133(9) 0.0216(9) 0.0131(8) 0.0018(7) 0.0031(7) 0.0016(7)
C14 0.0260(10) 0.0185(9) 0.0169(9) 0.0015(7) 0.0046(8) -0.0005(8)
C4 0.0138(8) 0.0161(8) 0.0134(8) -0.0010(7) 0.0057(7) 0.0022(7)
C10 0.0158(9) 0.0172(9) 0.0125(8) 0.0025(7) 0.0009(7) -0.0054(7)
C3 0.0130(8) 0.0180(9) 0.0150(9) -0.0022(7) 0.0045(7) -0.0012(7)
C7 0.0185(9) 0.0164(9) 0.0119(8) -0.0004(7) 0.0021(7) -0.0023(7)
C9 0.0123(9) 0.0244(10) 0.0229(10) 0.0055(7) 0.0069(7) 0.0021(8)
C8 0.0247(10) 0.0214(10) 0.0191(9) 0.0012(7) 0.0120(8) 0.0026(8)

loop_
_atom_type_symbol
_atom_type_description
_atom_type_scat_dispersion_real
_atom_type_scat_dispersion_imag
_atom_type_scat_source
C C 0.0033 0.0016 'International Tables Vol C Tables 4.2.6.8 and 6.1.1.4'
H H 0.0000 0.0000 'International Tables Vol C Tables 4.2.6.8 and 6.1.1.4'
Cl Cl 0.1484 0.1585 'International Tables Vol C Tables 4.2.6.8 and 6.1.1.4'
O O 0.0106 0.0060 'International Tables Vol C Tables 4.2.6.8 and 6.1.1.4'

loop_
_geom_angle_atom_site_label_1
_geom_angle_atom_site_label_2
_geom_angle_atom_site_label_3
_geom_angle
_geom_angle_site_symmetry_1
_geom_angle_site_symmetry_3
C3 O2 C10 118.79(13) . .
C6 C1 Cl1 118.65(13) . .
C2 C1 Cl1 118.71(14) . .
C2 C1 C6 122.63(16) . .
C6 C5 H5 119.0 . .
C6 C5 C4 121.96(16) . .
C4 C5 H5 119.0 . .
C11 C12 H12 120.5 . .
C7 C12 H12 120.5 . .
C7 C12 C11 119.05(16) . .
C1 C6 H6 121.1 . .
C5 C6 C1 117.70(16) . .
C5 C6 H6 121.1 . .
O1 C13 C14 120.43(15) . .
O1 C13 C4 119.22(15) . .
C4 C13 C14 120.31(15) . .
C12 C11 H11 120.3 . .
C10 C11 C12 119.39(16) . .
C10 C11 H11 120.3 . .
C1 C2 H2 120.8 . .
C1 C2 C3 118.42(16) . .
C3 C2 H2 120.8 . .
C13 C14 H14A 109.5 . .
C13 C14 H14B 109.5 . .
C13 C14 H14C 109.5 . .
H14A C14 H14B 109.5 . .
H14A C14 H14C 109.5 . .
H14B C14 H14C 109.5 . .
C5 C4 C13 116.80(15) . .
C5 C4 C3 118.39(15) . .
C3 C4 C13 124.79(15) . .
C11 C10 O2 118.45(16) . .
C11 C10 C9 121.72(17) . .
C9 C10 O2 119.69(16) . .
O2 C3 C2 122.28(16) . .
O2 C3 C4 116.83(15) . .
C2 C3 C4 120.81(15) . .
C12 C7 Cl2 119.03(14) . .
C12 C7 C8 121.33(17) . .
C8 C7 Cl2 119.61(14) . .
C10 C9 H9 120.4 . .
C10 C9 C8 119.10(17) . .
C8 C9 H9 120.4 . .
C7 C8 H8 120.3 . .
C9 C8 C7 119.40(17) . .
C9 C8 H8 120.3 . .

loop_
_geom_bond_atom_site_label_1
_geom_bond_atom_site_label_2
_geom_bond_distance
_geom_bond_site_symmetry_2
Cl1 C1 1.7440(17) .
Cl2 C7 1.741(2) .
O1 C13 1.218(2) .
O2 C10 1.399(2) .
O2 C3 1.380(2) .
C1 C6 1.385(3) .
C1 C2 1.381(2) .
C5 H5 0.9300 .
C5 C6 1.381(2) .
C5 C4 1.392(2) .
C12 H12 0.9300 .
C12 C11 1.386(3) .
C12 C7 1.385(2) .
C6 H6 0.9300 .
C13 C14 1.501(2) .
C13 C4 1.499(2) .
C11 H11 0.9300 .
C11 C10 1.380(3) .
C2 H2 0.9300 .
C2 C3 1.388(2) .
C14 H14A 0.9600 .
C14 H14B 0.9600 .
C14 H14C 0.9600 .
C4 C3 1.399(3) .
C10 C9 1.380(3) .
C7 C8 1.387(3) .
C9 H9 0.9300 .
C9 C8 1.384(3) .
C8 H8 0.9300 .

loop_
_geom_torsion_atom_site_label_1
_geom_torsion_atom_site_label_2
_geom_torsion_atom_site_label_3
_geom_torsion_atom_site_label_4
_geom_torsion
_geom_torsion_site_symmetry_1
_geom_torsion_site_symmetry_2
_geom_torsion_site_symmetry_3
_geom_torsion_site_symmetry_4
Cl1 C1 C6 C5 -178.76(12) . . . .
Cl1 C1 C2 C3 178.77(12) . . . .
Cl2 C7 C8 C9 -177.04(13) . . . .
O1 C13 C4 C5 29.0(2) . . . .
O1 C13 C4 C3 -152.32(16) . . . .
O2 C10 C9 C8 175.10(15) . . . .
C1 C2 C3 O2 175.82(15) . . . .
C1 C2 C3 C4 -0.7(2) . . . .
C5 C4 C3 O2 -173.83(14) . . . .
C5 C4 C3 C2 2.8(2) . . . .
C12 C11 C10 O2 -174.60(15) . . . .
C12 C11 C10 C9 1.0(3) . . . .
C12 C7 C8 C9 0.9(3) . . . .
C6 C1 C2 C3 -1.7(2) . . . .
C6 C5 C4 C13 175.96(15) . . . .
C6 C5 C4 C3 -2.8(2) . . . .
C13 C4 C3 O2 7.5(2) . . . .
C13 C4 C3 C2 -175.86(15) . . . .
C11 C12 C7 Cl2 177.61(13) . . . .
C11 C12 C7 C8 -0.4(3) . . . .
C11 C10 C9 C8 -0.4(3) . . . .
C2 C1 C6 C5 1.7(2) . . . .
C14 C13 C4 C5 -148.82(16) . . . .
C14 C13 C4 C3 29.9(2) . . . .
C4 C5 C6 C1 0.6(2) . . . .
C10 O2 C3 C2 8.3(2) . . . .
C10 O2 C3 C4 -175.09(14) . . . .
C10 C9 C8 C7 -0.5(3) . . . .
C3 O2 C10 C11 -105.52(18) . . . .
C3 O2 C10 C9 78.8(2) . . . .
C7 C12 C11 C10 -0.6(3) . . . .
